data_7116936
loop_
_publ_author_name
'Ting Li'
'Zhen Wang'
'Mingliang Zhang'
'Hui-Jun Zhang'
'Ting-Bin Wen'

_publ_section_title
;
 Rh/Cu-catalyzed multiple C-H, C-C, and C-N bond cleavage: facile
 synthesis of pyrido[2,1-a]indoles from 1-(pyridin-2-yl)-1H-indoles and
 gamma-substituted propargyl alcohols
;
_journal_name_full Chem.Commun.
_journal_page_first 6777
_journal_paper_doi 10.1039/C5cc01412C
_journal_volume 51
_journal_year 2015
_chemical_formula_moiety 'C30.30 H25.60 Cl0.60 N4 O2 Rh'
_chemical_formula_sum 'C30.3 H25.6 Cl0.6 N4 O2 Rh'
_chemical_formula_weight 601.93
_chemical_name_systematic
; 
 ? 
;
_space_group_IT_number 2
_symmetry_cell_setting triclinic
_symmetry_space_group_name_Hall '-P 1'
_symmetry_space_group_name_H-M 'P -1'
_atom_sites_solution_hydrogens geom
_atom_sites_solution_primary direct
_atom_sites_solution_secondary difmap
_audit_block_doi 10.5517/cc13n9cf
_audit_creation_method SHELXL-97
_audit_update_record
;
2014-11-03 deposited with the CCDC.
2015-03-09 downloaded from the CCDC.
;
_cell_angle_alpha 82.69(3)
_cell_angle_beta 77.98(3)
_cell_angle_gamma 83.72(3)
_cell_formula_units_Z 2
_cell_length_a 9.6401(19)
_cell_length_b 11.069(2)
_cell_length_c 12.562(3)
_cell_measurement_temperature 173(2)
_cell_volume 1295.6(5)
_computing_structure_refinement 'SHELXL-97 (Sheldrick, 1997)'
_computing_structure_solution 'SHELXS-97 (Sheldrick, 1990)'
_diffrn_ambient_temperature 173(2)
_diffrn_measured_fraction_theta_full 0.998
_diffrn_measured_fraction_theta_max 0.998
_diffrn_radiation_monochromator graphite
_diffrn_radiation_source 'fine-focus sealed tube'
_diffrn_radiation_type MoK\a
_diffrn_radiation_wavelength 0.71073
_diffrn_reflns_av_R_equivalents 0.0616
_diffrn_reflns_av_sigmaI/netI 0.0566
_diffrn_reflns_limit_h_max 11
_diffrn_reflns_limit_h_min -11
_diffrn_reflns_limit_k_max 13
_diffrn_reflns_limit_k_min -12
_diffrn_reflns_limit_l_max 14
_diffrn_reflns_limit_l_min -14
_diffrn_reflns_number 16782
_diffrn_reflns_theta_full 25.00
_diffrn_reflns_theta_max 25.00
_diffrn_reflns_theta_min 3.30
_exptl_absorpt_coefficient_mu 0.757
_exptl_crystal_colour red
_exptl_crystal_density_diffrn 1.543
_exptl_crystal_density_method 'not measured'
_exptl_crystal_description block
_exptl_crystal_F_000 613
_exptl_crystal_size_max 0.14
_exptl_crystal_size_mid 0.14
_exptl_crystal_size_min 0.12
_refine_diff_density_max 0.901
_refine_diff_density_min -0.964
_refine_diff_density_rms 0.141
_refine_ls_extinction_coef 0.0042(14)
_refine_ls_extinction_expression Fc^*^=kFc[1+0.001xFc^2^\l^3^/sin(2\q)]^-1/4^
_refine_ls_extinction_method SHELXL
_refine_ls_goodness_of_fit_ref 1.051
_refine_ls_hydrogen_treatment mixed
_refine_ls_matrix_type full
_refine_ls_number_parameters 362
_refine_ls_number_reflns 4565
_refine_ls_number_restraints 0
_refine_ls_restrained_S_all 1.051
_refine_ls_R_factor_all 0.0727
_refine_ls_R_factor_gt 0.0505
_refine_ls_shift/su_max 0.000
_refine_ls_shift/su_mean 0.000
_refine_ls_structure_factor_coef Fsqd
_refine_ls_weighting_details 'calc w=1/[\s^2^(Fo^2^)+(0.0774P)^2^+5.5233P] where P=(Fo^2^+2Fc^2^)/3'
_refine_ls_weighting_scheme calc
_refine_ls_wR_factor_gt 0.1225
_refine_ls_wR_factor_ref 0.1693
_reflns_number_gt 3527
_reflns_number_total 4565
_reflns_threshold_expression >2sigma(I)
_cod_data_source_file c5cc01412c2.cif
_cod_data_source_block p1
_cod_original_cell_volume 1295.6(4)
_cod_original_sg_symbol_H-M P-1
_cod_original_formula_sum 'C30.30 H25.60 Cl0.60 N4 O2 Rh'
_cod_database_code 7116936

loop_
_symmetry_equiv_pos_as_xyz
'x, y, z'
'-x, -y, -z'

loop_
_atom_site_label
_atom_site_type_symbol
_atom_site_fract_x
_atom_site_fract_y
_atom_site_fract_z
_atom_site_U_iso_or_equiv
_atom_site_adp_type
_atom_site_occupancy
_atom_site_symmetry_multiplicity
_atom_site_calc_flag
_atom_site_refinement_flags
_atom_site_disorder_assembly
_atom_site_disorder_group
Rh1 Rh 0.52687(5) 0.77208(4) 0.76405(4) 0.0365(2) Uani 1 1 d . . .
O1 O 0.3494(5) 0.7377(4) 0.6844(4) 0.0476(11) Uani 1 1 d . . .
N1 N 0.7088(5) 0.8940(5) 0.5869(4) 0.0406(12) Uani 1 1 d . . .
C1 C 0.7016(7) 0.7766(5) 0.6507(5) 0.0404(15) Uani 1 1 d . . .
Cl1B Cl 0.2540(6) 1.4601(5) 0.6081(5) 0.0543(14) Uani 0.30 1 d P . .
Cl1A Cl 0.5507(8) 1.4957(7) 0.4995(6) 0.063(2) Uani 0.30 1 d P . .
C1S C 0.345(2) 1.5479(18) 0.530(2) 0.049(7) Uani 0.30 1 d P . .
H1SA H 0.2994 1.5777 0.4690 0.059 Uiso 0.30 1 calc PR . .
H1SB H 0.3544 1.6174 0.5673 0.059 Uiso 0.30 1 calc PR . .
O2 O 0.3031(5) 0.7728(4) 0.8613(4) 0.0465(11) Uani 1 1 d . . .
N2 N 0.5012(5) 0.9499(4) 0.7003(4) 0.0359(11) Uani 1 1 d . . .
C2 C 0.8183(7) 0.7048(6) 0.6100(5) 0.0409(15) Uani 1 1 d . . .
N3 N 0.6978(5) 0.6773(4) 0.9173(4) 0.0367(12) Uani 1 1 d . . .
C3 C 0.9021(7) 0.7738(6) 0.5176(5) 0.0377(14) Uani 1 1 d . . .
N4 N 0.5630(5) 0.5942(4) 0.8234(4) 0.0350(11) Uani 1 1 d . . .
C4 C 1.0291(7) 0.7445(6) 0.4480(6) 0.0464(16) Uani 1 1 d . . .
H4A H 1.0765 0.6672 0.4571 0.056 Uiso 1 1 calc R . .
C5 C 1.0855(8) 0.8298(7) 0.3649(6) 0.0487(17) Uani 1 1 d . . .
H5A H 1.1707 0.8099 0.3177 0.058 Uiso 1 1 calc R . .
C6 C 1.0149(7) 0.9458(7) 0.3517(6) 0.0497(17) Uani 1 1 d . . .
H6A H 1.0545 1.0028 0.2958 0.060 Uiso 1 1 calc R . .
C7 C 0.8872(7) 0.9786(6) 0.4196(5) 0.0430(15) Uani 1 1 d . . .
H7A H 0.8400 1.0559 0.4099 0.052 Uiso 1 1 calc R . .
C8 C 0.8323(6) 0.8910(6) 0.5032(5) 0.0373(14) Uani 1 1 d . . .
C9 C 0.8618(9) 0.5750(7) 0.6494(7) 0.060(2) Uani 1 1 d . . .
H9A H 0.7912 0.5462 0.7105 0.091 Uiso 1 1 calc R . .
H9B H 0.9518 0.5714 0.6716 0.091 Uiso 1 1 calc R . .
H9C H 0.8702 0.5245 0.5913 0.091 Uiso 1 1 calc R . .
C11 C 0.6007(7) 0.9844(6) 0.6122(5) 0.0389(14) Uani 1 1 d . . .
C12 C 0.5885(8) 1.1004(6) 0.5560(6) 0.0497(17) Uani 1 1 d . . .
H12A H 0.6568 1.1241 0.4951 0.060 Uiso 1 1 calc R . .
C103 C 0.7844(6) 0.8258(6) 0.9859(5) 0.0386(14) Uani 1 1 d . . .
C13 C 0.4727(8) 1.1798(6) 0.5929(6) 0.0535(19) Uani 1 1 d . . .
H13A H 0.4621 1.2577 0.5563 0.064 Uiso 1 1 calc R . .
C14 C 0.3728(8) 1.1439(6) 0.6835(6) 0.0511(18) Uani 1 1 d . . .
H14A H 0.2949 1.1969 0.7094 0.061 Uiso 1 1 calc R . .
C15 C 0.3911(7) 1.0292(6) 0.7340(6) 0.0455(16) Uani 1 1 d . . .
H15A H 0.3236 1.0045 0.7951 0.055 Uiso 1 1 calc R . .
C31 C 0.2599(7) 0.7498(6) 0.7766(6) 0.0462(17) Uani 1 1 d . . .
C41 C 0.1056(8) 0.7326(8) 0.7815(7) 0.066(2) Uani 1 1 d . . .
H41A H 0.0464 0.7949 0.8202 0.099 Uiso 1 1 calc R . .
H41B H 0.0842 0.6536 0.8190 0.099 Uiso 1 1 calc R . .
H41C H 0.0880 0.7382 0.7086 0.099 Uiso 1 1 calc R . .
C101 C 0.6450(7) 0.7934(6) 0.8655(5) 0.0397(15) Uani 1 1 d . . .
C102 C 0.6984(7) 0.8829(6) 0.9086(5) 0.0370(14) Uani 1 1 d . . .
C104 C 0.8682(7) 0.8739(7) 1.0443(5) 0.0482(17) Uani 1 1 d . . .
H10E H 0.8730 0.9580 1.0391 0.058 Uiso 1 1 calc R . .
C105 C 0.9444(8) 0.7964(8) 1.1100(6) 0.062(2) Uani 1 1 d . . .
H10F H 0.9990 0.8284 1.1509 0.074 Uiso 1 1 calc R . .
C106 C 0.9404(8) 0.6710(8) 1.1158(6) 0.060(2) Uani 1 1 d . . .
H10G H 0.9933 0.6200 1.1603 0.072 Uiso 1 1 calc R . .
C107 C 0.8597(7) 0.6198(7) 1.0571(6) 0.0476(16) Uani 1 1 d . . .
H10D H 0.8561 0.5356 1.0625 0.057 Uiso 1 1 calc R . .
C108 C 0.7844(7) 0.6982(6) 0.9900(5) 0.0411(15) Uani 1 1 d . . .
C109 C 0.6722(7) 1.0195(6) 0.8850(5) 0.0458(16) Uani 1 1 d . . .
H10A H 0.6027 1.0378 0.8393 0.069 Uiso 1 1 calc R . .
H10B H 0.7595 1.0530 0.8482 0.069 Uiso 1 1 calc R . .
H10C H 0.6377 1.0548 0.9526 0.069 Uiso 1 1 calc R . .
C111 C 0.5085(7) 0.5004(6) 0.7936(6) 0.0452(16) Uani 1 1 d . . .
H11A H 0.4478 0.5167 0.7439 0.054 Uiso 1 1 calc R . .
C112 C 0.5388(8) 0.3807(6) 0.8335(6) 0.0513(18) Uani 1 1 d . . .
H11D H 0.5015 0.3169 0.8104 0.062 Uiso 1 1 calc R . .
C113 C 0.6271(8) 0.3585(6) 0.9098(6) 0.0522(19) Uani 1 1 d . . .
H11B H 0.6474 0.2791 0.9401 0.063 Uiso 1 1 calc R . .
C114 C 0.6840(7) 0.4535(6) 0.9402(6) 0.0457(16) Uani 1 1 d . . .
H11C H 0.7446 0.4391 0.9900 0.055 Uiso 1 1 calc R . .
C115 C 0.6500(6) 0.5725(5) 0.8954(5) 0.0353(14) Uani 1 1 d . . .

loop_
_atom_site_aniso_label
_atom_site_aniso_U_11
_atom_site_aniso_U_22
_atom_site_aniso_U_33
_atom_site_aniso_U_23
_atom_site_aniso_U_13
_atom_site_aniso_U_12
Rh1 0.0372(3) 0.0342(3) 0.0359(3) 0.0007(2) -0.0046(2) -0.0034(2)
O1 0.047(3) 0.053(3) 0.040(3) 0.008(2) -0.007(2) -0.009(2)
N1 0.035(3) 0.040(3) 0.043(3) -0.006(2) -0.001(2) 0.001(2)
C1 0.059(4) 0.027(3) 0.035(3) 0.003(2) -0.006(3) -0.011(3)
Cl1B 0.045(3) 0.047(3) 0.069(4) -0.004(3) -0.010(3) 0.000(3)
Cl1A 0.088(7) 0.045(3) 0.062(4) 0.008(3) -0.020(5) -0.027(6)
C1S 0.032(12) 0.027(11) 0.094(18) -0.035(12) -0.032(12) 0.042(10)
O2 0.039(3) 0.047(3) 0.051(3) 0.010(2) -0.012(2) -0.003(2)
N2 0.037(3) 0.034(3) 0.031(3) 0.002(2) 0.002(2) -0.002(2)
C2 0.041(4) 0.034(3) 0.043(4) -0.009(3) 0.005(3) 0.001(3)
N3 0.040(3) 0.030(3) 0.042(3) -0.005(2) -0.008(2) -0.006(2)
C3 0.038(3) 0.041(3) 0.036(3) -0.014(3) -0.004(3) -0.008(3)
N4 0.040(3) 0.031(3) 0.034(3) 0.000(2) -0.006(2) -0.011(2)
C4 0.045(4) 0.044(4) 0.049(4) -0.011(3) -0.005(3) 0.000(3)
C5 0.044(4) 0.056(4) 0.043(4) -0.010(3) 0.002(3) -0.006(3)
C6 0.048(4) 0.062(5) 0.041(4) -0.004(3) -0.006(3) -0.020(4)
C7 0.048(4) 0.046(4) 0.032(3) 0.001(3) -0.003(3) -0.006(3)
C8 0.035(3) 0.040(3) 0.038(3) -0.007(3) -0.009(3) -0.006(3)
C9 0.065(5) 0.046(4) 0.061(5) -0.005(4) 0.010(4) -0.008(4)
C11 0.035(3) 0.038(3) 0.045(4) -0.005(3) -0.013(3) 0.002(3)
C12 0.048(4) 0.050(4) 0.043(4) 0.013(3) -0.004(3) 0.000(3)
C103 0.033(3) 0.045(4) 0.036(3) -0.012(3) 0.002(3) -0.005(3)
C13 0.054(4) 0.038(4) 0.060(5) 0.012(3) -0.007(4) 0.005(3)
C14 0.046(4) 0.047(4) 0.054(4) 0.005(3) -0.006(3) 0.004(3)
C15 0.041(4) 0.043(4) 0.048(4) 0.000(3) -0.004(3) 0.001(3)
C31 0.035(4) 0.051(4) 0.049(4) 0.018(3) -0.013(3) -0.004(3)
C41 0.040(4) 0.078(6) 0.072(6) 0.013(4) -0.003(4) -0.005(4)
C101 0.035(3) 0.034(3) 0.046(4) -0.004(3) -0.001(3) 0.002(3)
C102 0.042(3) 0.036(3) 0.034(3) -0.009(3) -0.003(3) -0.012(3)
C104 0.048(4) 0.060(4) 0.038(4) -0.015(3) -0.001(3) -0.011(3)
C105 0.041(4) 0.092(7) 0.057(5) -0.020(4) -0.013(4) -0.013(4)
C106 0.047(4) 0.079(6) 0.055(5) -0.004(4) -0.016(4) 0.001(4)
C107 0.037(4) 0.055(4) 0.050(4) -0.001(3) -0.013(3) 0.004(3)
C108 0.035(3) 0.045(4) 0.042(4) -0.008(3) -0.002(3) -0.004(3)
C109 0.053(4) 0.036(3) 0.042(4) -0.002(3) 0.004(3) -0.008(3)
C111 0.050(4) 0.041(4) 0.046(4) -0.008(3) -0.004(3) -0.012(3)
C112 0.068(5) 0.037(4) 0.048(4) -0.010(3) 0.000(4) -0.018(3)
C113 0.068(5) 0.032(4) 0.048(4) 0.007(3) 0.004(4) -0.007(3)
C114 0.046(4) 0.035(4) 0.055(4) 0.001(3) -0.014(3) 0.000(3)
C115 0.030(3) 0.038(3) 0.036(3) 0.000(3) -0.005(3) -0.003(3)

loop_
_atom_type_symbol
_atom_type_description
_atom_type_scat_dispersion_real
_atom_type_scat_dispersion_imag
_atom_type_scat_source
C C 0.0033 0.0016 'International Tables Vol C Tables 4.2.6.8 and 6.1.1.4'
H H 0.0000 0.0000 'International Tables Vol C Tables 4.2.6.8 and 6.1.1.4'
N N 0.0061 0.0033 'International Tables Vol C Tables 4.2.6.8 and 6.1.1.4'
O O 0.0106 0.0060 'International Tables Vol C Tables 4.2.6.8 and 6.1.1.4'
Cl Cl 0.1484 0.1585 'International Tables Vol C Tables 4.2.6.8 and 6.1.1.4'
Rh Rh -1.1178 0.9187 'International Tables Vol C Tables 4.2.6.8 and 6.1.1.4'

loop_
_geom_angle_atom_site_label_1
_geom_angle_atom_site_label_2
_geom_angle_atom_site_label_3
_geom_angle
_geom_angle_site_symmetry_1
_geom_angle_site_symmetry_3
C101 Rh1 C1 86.4(3) . .
C101 Rh1 N4 81.0(2) . .
C1 Rh1 N4 95.9(2) . .
C101 Rh1 N2 98.2(2) . .
C1 Rh1 N2 81.2(2) . .
N4 Rh1 N2 177.05(19) . .
C101 Rh1 O1 165.7(2) . .
C1 Rh1 O1 107.7(2) . .
N4 Rh1 O1 94.53(18) . .
N2 Rh1 O1 86.98(19) . .
C101 Rh1 O2 106.0(2) . .
C1 Rh1 O2 167.2(2) . .
N4 Rh1 O2 89.30(18) . .
N2 Rh1 O2 93.65(18) . .
O1 Rh1 O2 60.14(17) . .
C101 Rh1 C31 135.7(2) . .
C1 Rh1 C31 137.9(3) . .
N4 Rh1 C31 92.2(2) . .
N2 Rh1 C31 90.4(2) . .
O1 Rh1 C31 30.3(2) . .
O2 Rh1 C31 29.8(2) . .
C31 O1 Rh1 89.4(4) . .
C11 N1 C8 131.9(5) . .
C11 N1 C1 119.0(5) . .
C8 N1 C1 109.1(5) . .
C2 C1 N1 107.7(5) . .
C2 C1 Rh1 141.1(5) . .
N1 C1 Rh1 111.1(4) . .
C1S Cl1B Cl1A 28.1(7) . 2_686
Cl1A Cl1A C1S 149.1(18) 2_686 2_686
Cl1A Cl1A C1S 16.3(10) 2_686 .
C1S Cl1A C1S 165.4(8) 2_686 .
Cl1A Cl1A Cl1B 139.6(11) 2_686 2_686
C1S Cl1A Cl1B 40.9(13) 2_686 2_686
C1S Cl1A Cl1B 141.9(9) . 2_686
Cl1A C1S Cl1B 111.0(16) 2_686 .
Cl1A C1S Cl1A 14.6(8) 2_686 .
Cl1B C1S Cl1A 115.2(12) . .
C31 O2 Rh1 89.8(4) . .
C15 N2 C11 119.1(5) . .
C15 N2 Rh1 125.3(4) . .
C11 N2 Rh1 115.4(4) . .
C1 C2 C3 108.7(6) . .
C1 C2 C9 128.5(6) . .
C3 C2 C9 122.9(6) . .
C115 N3 C108 132.1(5) . .
C115 N3 C101 117.9(5) . .
C108 N3 C101 109.8(5) . .
C4 C3 C8 119.3(6) . .
C4 C3 C2 132.4(6) . .
C8 C3 C2 108.3(5) . .
C111 N4 C115 119.5(5) . .
C111 N4 Rh1 124.5(4) . .
C115 N4 Rh1 116.0(4) . .
C5 C4 C3 120.0(6) . .
C4 C5 C6 120.0(6) . .
C7 C6 C5 121.7(6) . .
C6 C7 C8 117.3(6) . .
C7 C8 C3 121.7(6) . .
C7 C8 N1 132.2(6) . .
C3 C8 N1 106.2(5) . .
N2 C11 N1 113.1(5) . .
N2 C11 C12 120.8(6) . .
N1 C11 C12 126.2(6) . .
C13 C12 C11 118.5(6) . .
C104 C103 C108 119.5(6) . .
C104 C103 C102 131.8(6) . .
C108 C103 C102 108.5(5) . .
C14 C13 C12 120.2(6) . .
C15 C14 C13 118.2(7) . .
N2 C15 C14 123.2(6) . .
O2 C31 O1 120.7(6) . .
O2 C31 C41 121.1(7) . .
O1 C31 C41 118.2(7) . .
O2 C31 Rh1 60.5(3) . .
O1 C31 Rh1 60.2(3) . .
C41 C31 Rh1 177.8(6) . .
C102 C101 N3 106.0(6) . .
C102 C101 Rh1 141.8(5) . .
N3 C101 Rh1 112.2(4) . .
C101 C102 C103 109.2(6) . .
C101 C102 C109 127.7(6) . .
C103 C102 C109 123.1(5) . .
C105 C104 C103 119.4(7) . .
C104 C105 C106 120.5(7) . .
C107 C106 C105 121.6(7) . .
C106 C107 C108 117.7(7) . .
C107 C108 C103 121.2(6) . .
C107 C108 N3 132.4(6) . .
C103 C108 N3 106.4(6) . .
N4 C111 C112 122.6(7) . .
C111 C112 C113 117.8(6) . .
C114 C113 C112 120.0(6) . .
C113 C114 C115 119.1(7) . .
N4 C115 N3 112.8(5) . .
N4 C115 C114 120.9(6) . .
N3 C115 C114 126.3(6) . .

loop_
_geom_bond_atom_site_label_1
_geom_bond_atom_site_label_2
_geom_bond_distance
_geom_bond_site_symmetry_2
Rh1 C101 1.927(7) .
Rh1 C1 1.967(7) .
Rh1 N4 2.035(5) .
Rh1 N2 2.037(5) .
Rh1 O1 2.241(5) .
Rh1 O2 2.246(5) .
Rh1 C31 2.582(7) .
O1 C31 1.305(8) .
N1 C11 1.379(8) .
N1 C8 1.416(8) .
N1 C1 1.438(8) .
C1 C2 1.351(9) .
Cl1B C1S 1.50(3) .
Cl1B Cl1A 2.141(9) 2_686
Cl1A Cl1A 0.969(14) 2_686
Cl1A C1S 1.08(2) 2_686
Cl1A C1S 1.98(2) .
Cl1A Cl1B 2.141(9) 2_686
C1S Cl1A 1.08(2) 2_686
O2 C31 1.283(8) .
N2 C15 1.334(8) .
N2 C11 1.349(8) .
C2 C3 1.450(9) .
C2 C9 1.503(9) .
N3 C115 1.373(8) .
N3 C108 1.414(8) .
N3 C101 1.456(8) .
C3 C4 1.382(9) .
C3 C8 1.403(9) .
N4 C111 1.340(8) .
N4 C115 1.340(8) .
C4 C5 1.379(10) .
C5 C6 1.393(10) .
C6 C7 1.385(9) .
C7 C8 1.395(9) .
C11 C12 1.390(9) .
C12 C13 1.380(10) .
C103 C104 1.384(9) .
C103 C108 1.406(9) .
C103 C102 1.447(9) .
C13 C14 1.376(10) .
C14 C15 1.356(9) .
C31 C41 1.508(10) .
C101 C102 1.380(9) .
C102 C109 1.507(9) .
C104 C105 1.376(11) .
C105 C106 1.385(12) .
C106 C107 1.383(10) .
C107 C108 1.386(9) .
C111 C112 1.378(10) .
C112 C113 1.392(11) .
C113 C114 1.366(10) .
C114 C115 1.397(9) .
